data_4503472
loop_
_publ_author_name
'Liu, Pei-Pei'
'Cheng, Ai-Ling'
'Yue, Qi'
'Liu, Na'
'Sun, Wei-Wei'
'Gao, En-Qing'

_publ_section_title
;
 Cobalt(II) Coordination Networks Dependent upon the Spacer Length of
 Flexible Bis(tetrazole) Ligands
;
_journal_issue 5
_journal_name_full 'Crystal Growth &amp; Design'
_journal_page_first 1668
_journal_paper_doi 10.1021/cg701167e
_journal_volume 8
_journal_year 2008
_chemical_formula_sum 'C10 H12 Co N18 S2'
_chemical_formula_weight 507.43
_chemical_name_systematic
; 
 ? 
;
_space_group_IT_number 15
_symmetry_cell_setting monoclinic
_symmetry_space_group_name_Hall '-C 2yc'
_symmetry_space_group_name_H-M 'C 1 2/c 1'
_atom_sites_solution_hydrogens geom
_atom_sites_solution_primary direct
_atom_sites_solution_secondary difmap
_audit_creation_method SHELXL-97
_cell_angle_alpha 90.00
_cell_angle_beta 116.619(4)
_cell_angle_gamma 90.00
_cell_formula_units_Z 4
_cell_length_a 19.927(6)
_cell_length_b 7.337(2)
_cell_length_c 15.016(4)
_cell_measurement_reflns_used 1148
_cell_measurement_temperature 293(2)
_cell_measurement_theta_max 22.45
_cell_measurement_theta_min 3.00
_cell_volume 1962.7(10)
_computing_cell_refinement 'Bruker SMART'
_computing_data_collection 'Bruker SMART'
_computing_data_reduction 'Bruker SHELXTL'
_computing_molecular_graphics 'Bruker SHELXTL'
_computing_publication_material 'Bruker SHELXTL'
_computing_structure_refinement 'SHELXL-97 (Sheldrick, 1997)'
_computing_structure_solution 'SHELXS-97 (Sheldrick, 1990)'
_diffrn_ambient_temperature 273(2)
_diffrn_measured_fraction_theta_full 0.990
_diffrn_measured_fraction_theta_max 0.990
_diffrn_measurement_device_type 'CCD area detector'
_diffrn_measurement_method 'phi and omega scans'
_diffrn_radiation_monochromator graphite
_diffrn_radiation_source 'fine-focus sealed tube'
_diffrn_radiation_type MoK\a
_diffrn_radiation_wavelength 0.71073
_diffrn_reflns_av_R_equivalents 0.0640
_diffrn_reflns_av_sigmaI/netI 0.0765
_diffrn_reflns_limit_h_max 21
_diffrn_reflns_limit_h_min -25
_diffrn_reflns_limit_k_max 6
_diffrn_reflns_limit_k_min -9
_diffrn_reflns_limit_l_max 18
_diffrn_reflns_limit_l_min -19
_diffrn_reflns_number 5841
_diffrn_reflns_theta_full 27.47
_diffrn_reflns_theta_max 27.47
_diffrn_reflns_theta_min 2.29
_diffrn_standards_decay_% 2.5
_exptl_absorpt_coefficient_mu 1.131
_exptl_absorpt_correction_T_max 0.8953
_exptl_absorpt_correction_T_min 0.7652
_exptl_absorpt_correction_type multi-scan
_exptl_crystal_colour red
_exptl_crystal_density_diffrn 1.717
_exptl_crystal_density_method 'not measured'
_exptl_crystal_description rhombus
_exptl_crystal_F_000 1028
_exptl_crystal_size_max 0.25
_exptl_crystal_size_mid 0.20
_exptl_crystal_size_min 0.10
_refine_diff_density_max 0.653
_refine_diff_density_min -0.619
_refine_diff_density_rms 0.094
_refine_ls_extinction_method none
_refine_ls_goodness_of_fit_ref 0.985
_refine_ls_hydrogen_treatment constr
_refine_ls_matrix_type full
_refine_ls_number_parameters 142
_refine_ls_number_reflns 2236
_refine_ls_number_restraints 0
_refine_ls_restrained_S_all 0.985
_refine_ls_R_factor_all 0.0830
_refine_ls_R_factor_gt 0.0541
_refine_ls_shift/su_max 0.000
_refine_ls_shift/su_mean 0.000
_refine_ls_structure_factor_coef Fsqd
_refine_ls_weighting_details 'calc w=1/[\s^2^(Fo^2^)+(0.0713P)^2^+0.0000P] where P=(Fo^2^+2Fc^2^)/3'
_refine_ls_weighting_scheme calc
_refine_ls_wR_factor_gt 0.1270
_refine_ls_wR_factor_ref 0.1430
_reflns_number_gt 1482
_reflns_number_total 2236
_reflns_threshold_expression >2sigma(I)
_cod_data_source_file cg701167e-file002.cif
_cod_data_source_block 1
_cod_depositor_comments
;
The following automatic conversions were performed:

'_symmetry_cell_setting' value 'Monoclinic' changed to 'monoclinic'
according to /home/saulius/struct/CIF-dictionaries/cif_core.dic
dictionary named 'cif_core.dic' version 2.4.1 from 2010-06-29.

Automatic conversion script
Id: cif_fix_values 1715 2011-07-08 13:25:40Z adriana 
;
_cod_original_sg_symbol_H-M C2/c
_cod_database_code 4503472

loop_
_symmetry_equiv_pos_as_xyz
'x, y, z'
'-x, y, -z+1/2'
'x+1/2, y+1/2, z'
'-x+1/2, y+1/2, -z+1/2'
'-x, -y, -z'
'x, -y, z-1/2'
'-x+1/2, -y+1/2, -z'
'x+1/2, -y+1/2, z-1/2'

loop_
_atom_site_label
_atom_site_type_symbol
_atom_site_fract_x
_atom_site_fract_y
_atom_site_fract_z
_atom_site_U_iso_or_equiv
_atom_site_adp_type
_atom_site_occupancy
_atom_site_symmetry_multiplicity
_atom_site_calc_flag
_atom_site_refinement_flags
Co1 Co 0.0000 1.0000 0.0000 0.0334(2) Uani 1 2 d S
C1 C -0.08990(19) 0.7073(5) 0.0607(3) 0.0397(8) Uani 1 1 d .
H1A H -0.0833 0.6143 0.0232 0.048 Uiso 1 1 calc R
C2 C -0.1832(2) 0.5556(5) 0.1109(3) 0.0481(10) Uani 1 1 d .
H2A H -0.2271 0.5537 0.0466 0.058 Uiso 1 1 calc R
H2B H -0.1997 0.5895 0.1604 0.058 Uiso 1 1 calc R
C3 C -0.1508(2) 0.3672(5) 0.1338(3) 0.0442(9) Uani 1 1 d .
H3A H -0.1917 0.2798 0.1089 0.053 Uiso 1 1 calc R
H3B H -0.1209 0.3471 0.0986 0.053 Uiso 1 1 calc R
C4 C -0.10023(19) 0.1861(5) 0.2931(2) 0.0367(8) Uani 1 1 d .
H4A H -0.1313 0.0847 0.2698 0.044 Uiso 1 1 calc R
C5 C 0.13978(19) 0.7293(5) 0.1070(3) 0.0390(8) Uani 1 1 d .
N1 N -0.05959(16) 0.8687(4) 0.0737(2) 0.0394(7) Uani 1 1 d .
N2 N -0.0841(3) 0.9593(5) 0.1317(3) 0.0719(12) Uani 1 1 d .
N3 N -0.1279(2) 0.8568(5) 0.1522(3) 0.0710(12) Uani 1 1 d .
N4 N -0.13158(16) 0.6958(4) 0.1088(2) 0.0404(7) Uani 1 1 d .
N5 N -0.10402(15) 0.3334(4) 0.2403(2) 0.0374(7) Uani 1 1 d .
N6 N -0.05072(19) 0.4516(4) 0.2998(2) 0.0469(8) Uani 1 1 d .
N7 N -0.01610(17) 0.3734(4) 0.3859(2) 0.0450(8) Uani 1 1 d .
N8 N -0.04571(14) 0.2057(4) 0.3834(2) 0.0352(7) Uani 1 1 d .
N9 N 0.09415(17) 0.8409(4) 0.0769(2) 0.0459(8) Uani 1 1 d .
S1 S 0.20436(6) 0.57055(15) 0.14656(8) 0.0519(3) Uani 1 1 d .

loop_
_atom_site_aniso_label
_atom_site_aniso_U_11
_atom_site_aniso_U_22
_atom_site_aniso_U_33
_atom_site_aniso_U_23
_atom_site_aniso_U_13
_atom_site_aniso_U_12
Co1 0.0378(4) 0.0253(4) 0.0357(4) 0.0002(3) 0.0153(3) -0.0008(3)
C1 0.048(2) 0.033(2) 0.045(2) -0.0001(17) 0.0260(17) -0.0012(17)
C2 0.041(2) 0.051(2) 0.051(2) 0.016(2) 0.0194(17) -0.0022(19)
C3 0.050(2) 0.043(2) 0.036(2) 0.0034(17) 0.0166(16) -0.0102(19)
C4 0.0426(19) 0.0288(18) 0.0360(19) 0.0041(15) 0.0153(15) -0.0004(16)
C5 0.0425(19) 0.034(2) 0.039(2) -0.0008(17) 0.0171(15) -0.0043(18)
N1 0.0498(17) 0.0287(16) 0.0439(17) 0.0004(14) 0.0247(14) -0.0017(15)
N2 0.118(4) 0.038(2) 0.095(3) -0.016(2) 0.080(3) -0.015(2)
N3 0.108(3) 0.047(2) 0.092(3) -0.012(2) 0.076(3) -0.012(2)
N4 0.0467(17) 0.0342(17) 0.0413(17) 0.0066(14) 0.0205(13) 0.0028(15)
N5 0.0412(16) 0.0333(16) 0.0354(16) 0.0045(13) 0.0152(12) -0.0047(14)
N6 0.0528(19) 0.0358(17) 0.0453(19) 0.0051(15) 0.0159(15) -0.0073(15)
N7 0.0480(18) 0.0343(17) 0.0473(19) 0.0045(15) 0.0166(14) -0.0051(15)
N8 0.0390(15) 0.0285(16) 0.0394(16) 0.0011(13) 0.0187(13) -0.0001(13)
N9 0.0489(18) 0.0370(18) 0.0473(19) 0.0007(15) 0.0175(14) 0.0010(16)
S1 0.0424(6) 0.0448(6) 0.0638(7) 0.0063(5) 0.0196(5) 0.0084(5)

loop_
_atom_type_symbol
_atom_type_description
_atom_type_scat_dispersion_real
_atom_type_scat_dispersion_imag
_atom_type_scat_source
C C 0.0033 0.0016 'International Tables Vol C Tables 4.2.6.8 and 6.1.1.4'
H H 0.0000 0.0000 'International Tables Vol C Tables 4.2.6.8 and 6.1.1.4'
N N 0.0061 0.0033 'International Tables Vol C Tables 4.2.6.8 and 6.1.1.4'
S S 0.1246 0.1234 'International Tables Vol C Tables 4.2.6.8 and 6.1.1.4'
Co Co 0.3494 0.9721 'International Tables Vol C Tables 4.2.6.8 and 6.1.1.4'

loop_
_geom_angle_atom_site_label_1
_geom_angle_atom_site_label_2
_geom_angle_atom_site_label_3
_geom_angle
_geom_angle_site_symmetry_1
_geom_angle_site_symmetry_3
N9 Co1 N9 180.0 5_575 .
N9 Co1 N1 91.80(12) 5_575 5_575
N9 Co1 N1 88.20(12) . 5_575
N9 Co1 N1 88.20(12) 5_575 .
N9 Co1 N1 91.80(12) . .
N1 Co1 N1 180.00(12) 5_575 .
N9 Co1 N8 90.32(11) 5_575 2_565
N9 Co1 N8 89.68(11) . 2_565
N1 Co1 N8 88.58(11) 5_575 2_565
N1 Co1 N8 91.42(11) . 2_565
N9 Co1 N8 89.68(11) 5_575 6_565
N9 Co1 N8 90.32(11) . 6_565
N1 Co1 N8 91.42(11) 5_575 6_565
N1 Co1 N8 88.58(11) . 6_565
N8 Co1 N8 180.0 2_565 6_565
N1 C1 N4 109.7(3) . .
N1 C1 H1A 125.2 . .
N4 C1 H1A 125.2 . .
N4 C2 C3 114.8(3) . .
N4 C2 H2A 108.6 . .
C3 C2 H2A 108.6 . .
N4 C2 H2B 108.6 . .
C3 C2 H2B 108.6 . .
H2A C2 H2B 107.5 . .
N5 C3 C2 113.9(3) . .
N5 C3 H3A 108.8 . .
C2 C3 H3A 108.8 . .
N5 C3 H3B 108.8 . .
C2 C3 H3B 108.8 . .
H3A C3 H3B 107.7 . .
N8 C4 N5 109.2(3) . .
N8 C4 H4A 125.4 . .
N5 C4 H4A 125.4 . .
N9 C5 S1 178.4(3) . .
C1 N1 N2 105.5(3) . .
C1 N1 Co1 130.3(2) . .
N2 N1 Co1 123.2(2) . .
N3 N2 N1 110.3(3) . .
N2 N3 N4 107.1(3) . .
C1 N4 N3 107.4(3) . .
C1 N4 C2 132.3(3) . .
N3 N4 C2 119.8(3) . .
C4 N5 N6 108.2(3) . .
C4 N5 C3 129.0(3) . .
N6 N5 C3 122.6(3) . .
N7 N6 N5 106.5(3) . .
N6 N7 N8 110.1(3) . .
C4 N8 N7 106.1(3) . .
C4 N8 Co1 127.6(2) . 2_545
N7 N8 Co1 125.8(2) . 2_545
C5 N9 Co1 167.8(3) . .

loop_
_geom_bond_atom_site_label_1
_geom_bond_atom_site_label_2
_geom_bond_distance
_geom_bond_site_symmetry_2
Co1 N9 2.067(3) 5_575
Co1 N9 2.067(3) .
Co1 N1 2.178(3) 5_575
Co1 N1 2.178(3) .
Co1 N8 2.178(3) 2_565
Co1 N8 2.178(3) 6_565
C1 N1 1.304(4) .
C1 N4 1.326(4) .
C1 H1A 0.9300 .
C2 N4 1.464(4) .
C2 C3 1.498(5) .
C2 H2A 0.9700 .
C2 H2B 0.9700 .
C3 N5 1.467(4) .
C3 H3A 0.9700 .
C3 H3B 0.9700 .
C4 N8 1.312(4) .
C4 N5 1.322(4) .
C4 H4A 0.9300 .
C5 N9 1.155(4) .
C5 S1 1.637(4) .
N1 N2 1.348(4) .
N2 N3 1.291(5) .
N3 N4 1.335(5) .
N5 N6 1.352(4) .
N6 N7 1.296(4) .
N7 N8 1.357(4) .
N8 Co1 2.178(3) 2_545

loop_
_geom_hbond_atom_site_label_D
_geom_hbond_atom_site_label_H
_geom_hbond_atom_site_label_A
_geom_hbond_distance_DH
_geom_hbond_distance_HA
_geom_hbond_distance_DA
_geom_hbond_angle_DHA
_geom_hbond_site_symmetry_A
C4 H4A N3 0.93 2.45 3.093(5) 125.9 1_545
C1 H1A N7 0.93 2.55 3.097(5) 118.2 2
C3 H3A S1 0.97 2.83 3.687(4) 147.5 3_445

loop_
_geom_torsion_atom_site_label_1
_geom_torsion_atom_site_label_2
_geom_torsion_atom_site_label_3
_geom_torsion_atom_site_label_4
_geom_torsion
_geom_torsion_site_symmetry_1
_geom_torsion_site_symmetry_4
N4 C2 C3 N5 80.5(4) . .
N4 C1 N1 N2 -0.3(4) . .
N4 C1 N1 Co1 -169.0(2) . .
N9 Co1 N1 C1 105.7(3) 5_575 .
N9 Co1 N1 C1 -74.3(3) . .
N1 Co1 N1 C1 113(100) 5_575 .
N8 Co1 N1 C1 -164.1(3) 2_565 .
N8 Co1 N1 C1 15.9(3) 6_565 .
N9 Co1 N1 N2 -61.4(3) 5_575 .
N9 Co1 N1 N2 118.6(3) . .
N1 Co1 N1 N2 -54(100) 5_575 .
N8 Co1 N1 N2 28.9(3) 2_565 .
N8 Co1 N1 N2 -151.1(3) 6_565 .
C1 N1 N2 N3 -0.5(5) . .
Co1 N1 N2 N3 169.3(3) . .
N1 N2 N3 N4 1.1(6) . .
N1 C1 N4 N3 0.9(4) . .
N1 C1 N4 C2 172.7(3) . .
N2 N3 N4 C1 -1.2(5) . .
N2 N3 N4 C2 -174.2(4) . .
C3 C2 N4 C1 52.5(5) . .
C3 C2 N4 N3 -136.6(4) . .
N8 C4 N5 N6 -0.9(4) . .
N8 C4 N5 C3 173.6(3) . .
C2 C3 N5 C4 139.5(4) . .
C2 C3 N5 N6 -46.7(5) . .
C4 N5 N6 N7 0.3(4) . .
C3 N5 N6 N7 -174.6(3) . .
N5 N6 N7 N8 0.3(4) . .
N5 C4 N8 N7 1.1(4) . .
N5 C4 N8 Co1 -170.7(2) . 2_545
N6 N7 N8 C4 -0.9(4) . .
N6 N7 N8 Co1 171.1(2) . 2_545
S1 C5 N9 Co1 53(13) . .
N9 Co1 N9 C5 -123(100) 5_575 .
N1 Co1 N9 C5 -98.4(15) 5_575 .
N1 Co1 N9 C5 81.6(15) . .
N8 Co1 N9 C5 173.0(15) 2_565 .
N8 Co1 N9 C5 -7.0(15) 6_565 .
